data_7114677
loop_
_publ_author_name
'Ito, Shigekazu'
'Yoshifuji, Masaaki'

_publ_section_title
;
 Preparation of carbonyltungsten(0) complexes of
 2-chloro-3,3-diphenyl-1-(2,4,6-tri-tert-butylphenyl)-1,3-diphosphapropene
;
_journal_issue 13
_journal_name_full 'Chemical Communications'
_journal_page_first 1208
_journal_paper_doi 10.1039/b102810n
_journal_year 2001
_chemical_formula_moiety 'C36 H39 Cl O5 P2 W '
_chemical_formula_sum 'C36 H39 Cl O5 P2 W'
_chemical_formula_weight 832.95
_space_group_IT_number 14
_symmetry_cell_setting monoclinic
_symmetry_Int_Tables_number 14
_symmetry_space_group_name_Hall '-P 2ybc'
_symmetry_space_group_name_H-M 'P 1 21/c 1'
_cell_angle_alpha 90
_cell_angle_beta 93.920(3)
_cell_angle_gamma 90
_cell_formula_units_Z 4
_cell_length_a 10.062(5)
_cell_length_b 25.244(3)
_cell_length_c 13.845(2)
_cell_measurement_temperature 120.2
_cell_volume 3508.5(19)
_computing_cell_refinement PROCESS
_computing_data_collection PROCESS
_computing_data_reduction 'teXsan Ver. 1.10'
_computing_publication_material 'teXsan Ver. 1.10'
_computing_structure_refinement 'teXsan Ver. 1.10'
_computing_structure_solution SIR92
_diffrn_detector_area_resol_mean 0.010000
_diffrn_measured_fraction_theta_full 0.9396
_diffrn_measured_fraction_theta_max 0.9396
_diffrn_measurement_device_type 'Rigaku RAXIS-IV Imaging Plate'
_diffrn_measurement_method \w
_diffrn_radiation_type 'Mo K\a'
_diffrn_radiation_wavelength 0.7107
_diffrn_reflns_av_R_equivalents 0.051
_diffrn_reflns_limit_h_max 11
_diffrn_reflns_limit_h_min 0
_diffrn_reflns_limit_k_max 30
_diffrn_reflns_limit_k_min 0
_diffrn_reflns_limit_l_max 16
_diffrn_reflns_limit_l_min -16
_diffrn_reflns_number 5861
_diffrn_reflns_theta_full 25.03
_diffrn_reflns_theta_max 25.03
_exptl_absorpt_coefficient_mu 3.504
_exptl_absorpt_correction_type none
_exptl_crystal_colour yellow
_exptl_crystal_density_diffrn 1.577
_exptl_crystal_density_method 'not measured'
_exptl_crystal_description prism
_exptl_crystal_size_max 0.150
_exptl_crystal_size_mid 0.150
_exptl_crystal_size_min 0.100
_refine_diff_density_max 1.24
_refine_diff_density_min -1.89
_refine_ls_extinction_method none
_refine_ls_goodness_of_fit_ref 0.959
_refine_ls_hydrogen_treatment refall
_refine_ls_number_parameters 562
_refine_ls_number_reflns 5809
_refine_ls_R_factor_gt 0.0309
_refine_ls_shift/su_max 0.0085
_refine_ls_structure_factor_coef Fsqd
_refine_ls_weighting_details 'w = 1/[\s^2^(Fo^2^) + (0.05000(Max(Fo^2^,0) + 2Fc^2^)/3)^2^]'
_refine_ls_weighting_scheme calc
_refine_ls_wR_factor_ref 0.0734
_reflns_number_gt 5487
_reflns_number_total 5819
_reflns_threshold_expression F^2^>2.0\s(F^2^)
_cod_data_source_file b102810n.txt
_cod_data_source_block PCPW
_cod_original_cell_volume 3508(1)
_cod_original_formula_sum 'C36 H39 Cl O5 P2 W '
_cod_database_code 7114677

loop_
_symmetry_equiv_pos_as_xyz
x,y,z
-x,1/2+y,1/2-z
-x,-y,-z
x,1/2-y,1/2+z

loop_
_atom_site_label
_atom_site_type_symbol
_atom_site_fract_x
_atom_site_fract_y
_atom_site_fract_z
_atom_site_U_iso_or_equiv
_atom_site_adp_type
_atom_site_occupancy
_atom_site_calc_flag
W(1) W 0.78372(2) 0.093281(6) 1.04400(1) 0.01390(5) Uani 1.00 d
Cl(1) Cl 0.5898(1) 0.23395(4) 0.77871(7) 0.0198(3) Uani 1.00 d
P(1) P 0.6142(1) 0.23385(4) 0.99790(7) 0.0132(2) Uani 1.00 d
P(2) P 0.7076(1) 0.13937(4) 0.88671(7) 0.0126(2) Uani 1.00 d
O(1) O 0.9146(3) 0.1963(1) 1.1439(2) 0.0285(9) Uani 1.00 d
O(2) O 1.0665(3) 0.0670(2) 0.9652(3) 0.041(1) Uani 1.00 d
O(3) O 0.6666(4) -0.0150(1) 0.9564(2) 0.0305(9) Uani 1.00 d
O(4) O 0.5122(3) 0.1176(1) 1.1409(2) 0.0316(10) Uani 1.00 d
O(5) O 0.8821(3) 0.0315(1) 1.2334(2) 0.0307(9) Uani 1.00 d
C(1) C 0.6410(4) 0.2067(1) 0.8906(3) 0.0126(10) Uani 1.00 d
C(2) C 0.8652(4) 0.1606(2) 1.1063(3) 0.020(1) Uani 1.00 d
C(3) C 0.9642(5) 0.0770(2) 0.9904(3) 0.027(1) Uani 1.00 d
C(4) C 0.7074(4) 0.0238(2) 0.9857(3) 0.022(1) Uani 1.00 d
C(5) C 0.6082(5) 0.1092(2) 1.1043(3) 0.022(1) Uani 1.00 d
C(6) C 0.8462(4) 0.0539(2) 1.1636(3) 0.021(1) Uani 1.00 d
C(7) C 0.8446(4) 0.1440(2) 0.8069(3) 0.0149(10) Uani 1.00 d
C(8) C 0.9157(4) 0.1909(2) 0.7981(3) 0.017(1) Uani 1.00 d
C(9) C 1.0301(4) 0.1913(2) 0.7476(3) 0.019(1) Uani 1.00 d
C(10) C 1.0757(4) 0.1452(2) 0.7069(3) 0.019(1) Uani 1.00 d
C(11) C 1.0048(4) 0.0986(2) 0.7153(3) 0.021(1) Uani 1.00 d
C(12) C 0.8902(4) 0.0979(2) 0.7651(3) 0.018(1) Uani 1.00 d
C(13) C 0.5730(4) 0.1072(1) 0.8123(3) 0.0145(10) Uani 1.00 d
C(14) C 0.4716(4) 0.0821(2) 0.8579(3) 0.017(1) Uani 1.00 d
C(15) C 0.3640(4) 0.0598(2) 0.8042(3) 0.019(1) Uani 1.00 d
C(16) C 0.3561(4) 0.0628(2) 0.7039(3) 0.020(1) Uani 1.00 d
C(17) C 0.4548(5) 0.0894(2) 0.6577(3) 0.020(1) Uani 1.00 d
C(18) C 0.5623(4) 0.1111(2) 0.7120(3) 0.017(1) Uani 1.00 d
C(19) C 0.5188(4) 0.2940(1) 0.9644(3) 0.0122(9) Uani 1.00 d
C(20) C 0.3768(4) 0.2912(2) 0.9581(3) 0.0131(10) Uani 1.00 d
C(21) C 0.3063(4) 0.3336(2) 0.9163(3) 0.016(1) Uani 1.00 d
C(22) C 0.3657(4) 0.3785(2) 0.8821(3) 0.016(1) Uani 1.00 d
C(23) C 0.5022(4) 0.3821(2) 0.8949(3) 0.016(1) Uani 1.00 d
C(24) C 0.5824(4) 0.3414(1) 0.9375(3) 0.0131(10) Uani 1.00 d
C(25) C 0.2955(4) 0.2451(2) 0.9986(3) 0.019(1) Uani 1.00 d
C(26) C 0.3096(5) 0.1930(2) 0.9421(4) 0.024(1) Uani 1.00 d
C(27) C 0.3384(5) 0.2368(2) 1.1063(3) 0.022(1) Uani 1.00 d
C(28) C 0.1456(5) 0.2572(2) 0.9953(4) 0.023(1) Uani 1.00 d
C(29) C 0.2779(4) 0.4228(2) 0.8360(3) 0.024(1) Uani 1.00 d
C(30) C 0.1998(5) 0.4016(2) 0.7460(4) 0.029(1) Uani 1.00 d
C(31) C 0.1799(6) 0.4418(2) 0.9098(4) 0.035(1) Uani 1.00 d
C(32) C 0.3608(6) 0.4700(2) 0.8073(5) 0.036(1) Uani 1.00 d
C(33) C 0.7339(4) 0.3535(2) 0.9495(3) 0.0134(10) Uani 1.00 d
C(34) C 0.7572(5) 0.4115(2) 0.9811(4) 0.021(1) Uani 1.00 d
C(35) C 0.7949(5) 0.3454(2) 0.8518(3) 0.025(1) Uani 1.00 d
C(36) C 0.8125(4) 0.3199(2) 1.0260(3) 0.021(1) Uani 1.00 d
H(1) H 0.887(4) 0.224(2) 0.831(3) 0.018(9) Uiso 1.00 calc
H(2) H 1.077(5) 0.225(2) 0.733(3) 0.021(9) Uiso 1.00 calc
H(3) H 1.157(5) 0.146(2) 0.672(3) 0.021(9) Uiso 1.00 calc
H(4) H 1.036(5) 0.063(2) 0.685(3) 0.033(8) Uiso 1.00 calc
H(5) H 0.846(4) 0.065(2) 0.778(3) 0.010(8) Uiso 1.00 calc
H(6) H 0.625(4) 0.128(2) 0.679(3) 0.002(8) Uiso 1.00 calc
H(7) H 0.447(5) 0.091(2) 0.596(4) 0.022(9) Uiso 1.00 calc
H(8) H 0.278(4) 0.048(2) 0.668(3) 0.012(8) Uiso 1.00 calc
H(9) H 0.298(5) 0.043(2) 0.836(4) 0.035(8) Uiso 1.00 calc
H(10) H 0.474(5) 0.080(2) 0.925(4) 0.033(8) Uiso 1.00 calc
H(11) H 0.221(4) 0.331(1) 0.912(3) 0.002(8) Uiso 1.00 calc
H(12) H 0.539(5) 0.411(2) 0.875(3) 0.016(9) Uiso 1.00 calc
H(13) H 0.295(5) 0.201(2) 0.872(4) 0.043(8) Uiso 1.00 calc
H(14) H 0.394(5) 0.180(2) 0.952(3) 0.016(9) Uiso 1.00 calc
H(15) H 0.235(5) 0.169(2) 0.959(3) 0.030(8) Uiso 1.00 calc
H(16) H 0.425(5) 0.225(2) 1.114(3) 0.017(9) Uiso 1.00 calc
H(17) H 0.281(5) 0.210(2) 1.132(3) 0.015(8) Uiso 1.00 calc
H(18) H 0.320(5) 0.269(2) 1.141(3) 0.021(9) Uiso 1.00 calc
H(19) H 0.101(5) 0.228(2) 1.030(4) 0.036(8) Uiso 1.00 calc
H(20) H 0.124(5) 0.290(2) 1.033(3) 0.024(9) Uiso 1.00 calc
H(21) H 0.112(6) 0.264(2) 0.935(4) 0.043(8) Uiso 1.00 calc
H(22) H 0.250(6) 0.391(2) 0.701(4) 0.033(8) Uiso 1.00 calc
H(23) H 0.144(5) 0.374(2) 0.758(3) 0.024(9) Uiso 1.00 calc
H(24) H 0.148(5) 0.431(2) 0.710(3) 0.022(9) Uiso 1.00 calc
H(25) H 0.114(6) 0.410(2) 0.927(4) 0.039(8) Uiso 1.00 calc
H(26) H 0.119(6) 0.467(3) 0.883(4) 0.057(7) Uiso 1.00 calc
H(27) H 0.221(7) 0.451(3) 0.966(5) 0.063(6) Uiso 1.00 calc
H(28) H 0.303(6) 0.492(2) 0.781(4) 0.047(8) Uiso 1.00 calc
H(29) H 0.407(5) 0.486(2) 0.861(3) 0.025(9) Uiso 1.00 calc
H(30) H 0.429(5) 0.456(2) 0.757(3) 0.028(9) Uiso 1.00 calc
H(31) H 0.718(6) 0.421(2) 1.041(4) 0.046(8) Uiso 1.00 calc
H(32) H 0.728(5) 0.437(2) 0.930(4) 0.031(8) Uiso 1.00 calc
H(33) H 0.851(6) 0.418(2) 0.995(4) 0.032(8) Uiso 1.00 calc
H(34) H 0.753(6) 0.369(2) 0.800(4) 0.052(8) Uiso 1.00 calc
H(35) H 0.887(5) 0.354(2) 0.856(3) 0.013(8) Uiso 1.00 calc
H(36) H 0.783(5) 0.304(2) 0.829(3) 0.030(9) Uiso 1.00 calc
H(37) H 0.896(6) 0.336(2) 1.039(4) 0.031(8) Uiso 1.00 calc
H(38) H 0.829(5) 0.286(2) 0.999(3) 0.030(9) Uiso 1.00 calc
H(39) H 0.766(5) 0.316(2) 1.092(4) 0.033(8) Uiso 1.00 calc

loop_
_atom_site_aniso_label
_atom_site_aniso_U_11
_atom_site_aniso_U_22
_atom_site_aniso_U_33
_atom_site_aniso_U_12
_atom_site_aniso_U_13
_atom_site_aniso_U_23
W(1) 0.0127(1) 0.01264(10) 0.0163(1) -0.00062(6) 0.00069(7) 0.00151(6)
Cl(1) 0.0241(6) 0.0191(5) 0.0157(5) 0.0045(4) -0.0023(4) 0.0009(4)
P(1) 0.0117(5) 0.0127(5) 0.0154(5) 0.0020(4) 0.0011(4) 0.0009(4)
P(2) 0.0099(5) 0.0125(5) 0.0155(5) -0.0005(4) 0.0017(4) -0.0001(4)
O(1) 0.030(2) 0.024(2) 0.031(2) -0.012(1) -0.001(1) -0.002(1)
O(2) 0.020(2) 0.064(3) 0.041(2) 0.018(2) 0.010(2) 0.004(2)
O(3) 0.043(2) 0.015(2) 0.032(2) -0.003(2) -0.009(2) -0.005(1)
O(4) 0.024(2) 0.041(2) 0.032(2) -0.001(2) 0.014(2) 0.004(2)
O(5) 0.033(2) 0.026(2) 0.031(2) -0.007(1) -0.011(2) 0.010(1)
C(1) 0.009(2) 0.015(2) 0.014(2) -0.001(2) 0.001(2) 0.002(1)
C(2) 0.018(2) 0.025(2) 0.019(2) 0.002(2) 0.005(2) 0.006(2)
C(3) 0.027(3) 0.024(2) 0.029(3) 0.002(2) -0.006(2) 0.001(2)
C(4) 0.017(2) 0.023(2) 0.024(2) 0.005(2) -0.001(2) 0.006(2)
C(5) 0.026(3) 0.015(2) 0.025(2) -0.002(2) -0.002(2) 0.002(2)
C(6) 0.018(2) 0.017(2) 0.028(2) -0.005(2) -0.002(2) 0.002(2)
C(7) 0.008(2) 0.020(2) 0.016(2) 0.001(2) -0.002(2) 0.000(2)
C(8) 0.014(2) 0.017(2) 0.021(2) 0.002(2) 0.000(2) -0.001(2)
C(9) 0.015(2) 0.018(2) 0.024(2) -0.003(2) 0.001(2) 0.009(2)
C(10) 0.011(2) 0.028(2) 0.020(2) 0.004(2) 0.002(2) 0.007(2)
C(11) 0.016(2) 0.021(2) 0.026(2) 0.007(2) 0.006(2) -0.001(2)
C(12) 0.017(2) 0.017(2) 0.022(2) -0.002(2) 0.003(2) 0.001(2)
C(13) 0.011(2) 0.010(2) 0.023(2) 0.000(2) 0.002(2) -0.002(2)
C(14) 0.017(2) 0.017(2) 0.018(2) -0.001(2) 0.003(2) 0.000(2)
C(15) 0.014(2) 0.022(2) 0.023(2) -0.004(2) 0.002(2) 0.004(2)
C(16) 0.013(2) 0.020(2) 0.027(2) -0.002(2) -0.003(2) -0.004(2)
C(17) 0.020(2) 0.026(2) 0.013(2) 0.000(2) 0.001(2) -0.006(2)
C(18) 0.014(2) 0.018(2) 0.019(2) 0.000(2) 0.006(2) 0.002(2)
C(19) 0.012(2) 0.013(2) 0.012(2) 0.003(2) 0.002(1) -0.002(1)
C(20) 0.015(2) 0.015(2) 0.009(2) 0.000(2) 0.000(2) -0.004(1)
C(21) 0.007(2) 0.022(2) 0.020(2) 0.002(2) 0.001(2) -0.005(2)
C(22) 0.013(2) 0.017(2) 0.019(2) 0.005(2) 0.001(2) -0.006(2)
C(23) 0.019(2) 0.010(2) 0.020(2) -0.001(2) 0.002(2) -0.001(2)
C(24) 0.013(2) 0.014(2) 0.012(2) 0.004(2) 0.003(2) -0.004(2)
C(25) 0.013(2) 0.020(2) 0.023(2) -0.003(2) 0.004(2) -0.005(2)
C(26) 0.015(2) 0.021(2) 0.037(3) -0.004(2) 0.006(2) -0.006(2)
C(27) 0.016(2) 0.027(2) 0.024(2) 0.000(2) 0.006(2) 0.005(2)
C(28) 0.015(2) 0.026(2) 0.028(2) -0.002(2) 0.006(2) -0.003(2)
C(29) 0.018(2) 0.019(2) 0.036(3) 0.007(2) -0.002(2) 0.005(2)
C(30) 0.022(3) 0.034(3) 0.030(3) 0.006(2) -0.005(2) 0.006(2)
C(31) 0.033(3) 0.032(3) 0.042(3) 0.020(3) 0.002(2) -0.003(2)
C(32) 0.029(3) 0.020(2) 0.056(4) 0.007(2) -0.010(3) 0.013(2)
C(33) 0.010(2) 0.016(2) 0.015(2) -0.002(2) 0.001(2) -0.001(2)
C(34) 0.019(2) 0.014(2) 0.029(2) -0.003(2) -0.002(2) 0.000(2)
C(35) 0.016(2) 0.034(3) 0.027(2) -0.008(2) 0.010(2) -0.006(2)
C(36) 0.012(2) 0.017(2) 0.032(3) 0.000(2) -0.006(2) 0.001(2)

loop_
_atom_type_symbol
_atom_type_description
_atom_type_scat_dispersion_real
_atom_type_scat_dispersion_imag
_atom_type_scat_source
C C 0.003 0.002
;International Tables for Crystallography
(1992, Vol. C, Tables 4.2.6.8 and 6.1.1.1)
;
H H 0.000 0.000
;International Tables for Crystallography
(1992, Vol. C, Table 6.1.1.2)
;
Cl Cl 0.148 0.159
;International Tables for Crystallography
(1992, Vol. C, Tables 4.2.6.8 and 6.1.1.1)
;
P P 0.102 0.094
;International Tables for Crystallography
(1992, Vol. C, Tables 4.2.6.8 and 6.1.1.1)
;
O O 0.011 0.006
;International Tables for Crystallography
(1992, Vol. C, Tables 4.2.6.8 and 6.1.1.1)
;
W W -0.849 6.872
;International Tables for Crystallography
(1992, Vol. C, Tables 4.2.6.8 and 6.1.1.1)
;

loop_
_geom_angle_atom_site_label_1
_geom_angle_atom_site_label_2
_geom_angle_atom_site_label_3
_geom_angle
_geom_angle_site_symmetry_2
_geom_angle_site_symmetry_3
_geom_angle_publ_flag
P(2) W(1) C(2) 94.0(1) 1_555 1_555 yes
P(2) W(1) C(3) 90.2(1) 1_555 1_555 yes
P(2) W(1) C(4) 88.4(1) 1_555 1_555 yes
P(2) W(1) C(5) 92.4(1) 1_555 1_555 yes
P(2) W(1) C(6) 177.1(1) 1_555 1_555 yes
C(2) W(1) C(3) 88.9(2) 1_555 1_555 yes
C(2) W(1) C(4) 177.4(2) 1_555 1_555 yes
C(2) W(1) C(5) 89.8(2) 1_555 1_555 yes
C(2) W(1) C(6) 88.3(2) 1_555 1_555 yes
C(3) W(1) C(4) 90.2(2) 1_555 1_555 yes
C(3) W(1) C(5) 177.1(2) 1_555 1_555 yes
C(3) W(1) C(6) 88.0(2) 1_555 1_555 yes
C(4) W(1) C(5) 91.1(2) 1_555 1_555 yes
C(4) W(1) C(6) 89.3(2) 1_555 1_555 yes
C(5) W(1) C(6) 89.5(2) 1_555 1_555 yes
C(1) P(1) C(19) 103.1(2) 1_555 1_555 yes
W(1) P(2) C(1) 119.3(1) 1_555 1_555 yes
W(1) P(2) C(7) 110.6(1) 1_555 1_555 yes
W(1) P(2) C(13) 116.5(1) 1_555 1_555 yes
C(1) P(2) C(7) 104.6(2) 1_555 1_555 yes
C(1) P(2) C(13) 99.8(2) 1_555 1_555 yes
C(7) P(2) C(13) 104.3(2) 1_555 1_555 yes
Cl(1) C(1) P(1) 124.9(2) 1_555 1_555 yes
Cl(1) C(1) P(2) 115.4(2) 1_555 1_555 yes
P(1) C(1) P(2) 119.2(2) 1_555 1_555 yes
W(1) C(2) O(1) 176.4(4) 1_555 1_555 yes
W(1) C(3) O(2) 176.5(4) 1_555 1_555 yes
W(1) C(4) O(3) 178.0(4) 1_555 1_555 yes
W(1) C(5) O(4) 177.7(4) 1_555 1_555 yes
W(1) C(6) O(5) 179.4(4) 1_555 1_555 yes
P(2) C(7) C(8) 121.3(3) 1_555 1_555 yes
P(2) C(7) C(12) 118.8(3) 1_555 1_555 yes
C(8) C(7) C(12) 119.3(4) 1_555 1_555 yes
C(7) C(8) C(9) 119.9(4) 1_555 1_555 yes
C(8) C(9) C(10) 120.6(4) 1_555 1_555 yes
C(9) C(10) C(11) 119.5(4) 1_555 1_555 yes
C(10) C(11) C(12) 120.4(4) 1_555 1_555 yes
C(7) C(12) C(11) 120.3(4) 1_555 1_555 yes
P(2) C(13) C(14) 118.9(3) 1_555 1_555 yes
P(2) C(13) C(18) 122.2(3) 1_555 1_555 yes
C(14) C(13) C(18) 118.6(4) 1_555 1_555 yes
C(13) C(14) C(15) 120.7(4) 1_555 1_555 yes
C(14) C(15) C(16) 120.1(4) 1_555 1_555 yes
C(15) C(16) C(17) 119.6(4) 1_555 1_555 yes
C(16) C(17) C(18) 119.8(4) 1_555 1_555 yes
C(13) C(18) C(17) 121.1(4) 1_555 1_555 yes
P(1) C(19) C(20) 118.4(3) 1_555 1_555 yes
P(1) C(19) C(24) 121.7(3) 1_555 1_555 yes
C(20) C(19) C(24) 119.7(3) 1_555 1_555 yes
C(19) C(20) C(21) 117.8(4) 1_555 1_555 yes
C(19) C(20) C(25) 124.6(3) 1_555 1_555 yes
C(21) C(20) C(25) 117.5(4) 1_555 1_555 yes
C(20) C(21) C(22) 123.7(4) 1_555 1_555 yes
C(21) C(22) C(23) 117.5(4) 1_555 1_555 yes
C(21) C(22) C(29) 119.4(4) 1_555 1_555 yes
C(23) C(22) C(29) 123.1(4) 1_555 1_555 yes
C(22) C(23) C(24) 122.9(4) 1_555 1_555 yes
C(19) C(24) C(23) 118.0(4) 1_555 1_555 yes
C(19) C(24) C(33) 126.5(3) 1_555 1_555 yes
C(23) C(24) C(33) 115.5(3) 1_555 1_555 yes
C(20) C(25) C(26) 112.8(3) 1_555 1_555 yes
C(20) C(25) C(27) 109.5(3) 1_555 1_555 yes
C(20) C(25) C(28) 112.4(4) 1_555 1_555 yes
C(26) C(25) C(27) 110.3(4) 1_555 1_555 yes
C(26) C(25) C(28) 106.2(4) 1_555 1_555 yes
C(27) C(25) C(28) 105.4(4) 1_555 1_555 yes
C(22) C(29) C(30) 109.5(4) 1_555 1_555 yes
C(22) C(29) C(31) 109.0(4) 1_555 1_555 yes
C(22) C(29) C(32) 111.6(4) 1_555 1_555 yes
C(30) C(29) C(31) 109.5(4) 1_555 1_555 yes
C(30) C(29) C(32) 108.8(4) 1_555 1_555 yes
C(31) C(29) C(32) 108.4(4) 1_555 1_555 yes
C(24) C(33) C(34) 110.2(3) 1_555 1_555 yes
C(24) C(33) C(35) 109.2(3) 1_555 1_555 yes
C(24) C(33) C(36) 115.0(3) 1_555 1_555 yes
C(34) C(33) C(35) 108.2(3) 1_555 1_555 yes
C(34) C(33) C(36) 105.5(3) 1_555 1_555 yes
C(35) C(33) C(36) 108.5(4) 1_555 1_555 yes

loop_
_geom_bond_atom_site_label_1
_geom_bond_atom_site_label_2
_geom_bond_distance
_geom_bond_publ_flag
W(1) P(2) 2.540(1) yes
W(1) C(2) 2.052(5) yes
W(1) C(3) 2.050(5) yes
W(1) C(4) 2.058(5) yes
W(1) C(5) 2.045(5) yes
W(1) C(6) 1.996(4) yes
Cl(1) C(1) 1.740(4) yes
P(1) C(1) 1.675(4) yes
P(1) C(19) 1.840(4) yes
P(2) C(1) 1.829(4) yes
P(2) C(7) 1.828(4) yes
P(2) C(13) 1.835(4) yes
O(1) C(2) 1.136(5) yes
O(2) C(3) 1.137(6) yes
O(3) C(4) 1.126(5) yes
O(4) C(5) 1.140(6) yes
O(5) C(6) 1.156(5) yes
C(7) C(8) 1.394(6) yes
C(7) C(12) 1.392(6) yes
C(8) C(9) 1.387(6) yes
C(9) C(10) 1.384(6) yes
C(10) C(11) 1.385(6) yes
C(11) C(12) 1.384(6) yes
C(13) C(14) 1.388(6) yes
C(13) C(18) 1.389(6) yes
C(14) C(15) 1.390(6) yes
C(15) C(16) 1.388(6) yes
C(16) C(17) 1.389(6) yes
C(17) C(18) 1.388(6) yes
C(19) C(20) 1.427(6) yes
C(19) C(24) 1.417(5) yes
C(20) C(21) 1.389(6) yes
C(20) C(25) 1.549(6) yes
C(21) C(22) 1.381(6) yes
C(22) C(23) 1.376(6) yes
C(22) C(29) 1.536(6) yes
C(23) C(24) 1.411(6) yes
C(24) C(33) 1.553(5) yes
C(25) C(26) 1.541(6) yes
C(25) C(27) 1.538(6) yes
C(25) C(28) 1.537(6) yes
C(29) C(30) 1.524(7) yes
C(29) C(31) 1.544(7) yes
C(29) C(32) 1.523(7) yes
C(33) C(34) 1.542(6) yes
C(33) C(35) 1.536(6) yes
C(33) C(36) 1.533(6) yes

loop_
_geom_contact_atom_site_label_1
_geom_contact_atom_site_label_2
_geom_contact_distance
_geom_contact_site_symmetry_2
W(1) P(2) 2.540(1) .
Cl(1) C(27) 3.438(5) 4_554
O(1) C(9) 3.353(5) 4_555
O(1) C(35) 3.364(5) 4_555
O(1) C(28) 3.557(6) 1_655
O(1) C(8) 3.559(5) 4_555
O(2) O(3) 3.118(5) 3_757
O(2) C(4) 3.268(6) 3_757
O(3) O(4) 3.380(5) 3_657
O(3) C(14) 3.450(5) 3_657
O(3) C(15) 3.535(5) 3_657
O(4) C(23) 3.525(5) 4_555
O(4) C(30) 3.586(7) 4_555
O(5) C(15) 3.397(5) 3_657
O(5) C(16) 3.529(5) 3_657
O(5) C(11) 3.532(5) 3_757
C(2) C(35) 3.522(6) 4_555
C(10) C(16) 3.508(6) 1_655
C(17) C(32) 3.555(7) 2_646

loop_
_geom_torsion_atom_site_label_1
_geom_torsion_atom_site_label_2
_geom_torsion_atom_site_label_3
_geom_torsion_atom_site_label_4
_geom_torsion
_geom_torsion_site_symmetry_1
_geom_torsion_site_symmetry_2
_geom_torsion_site_symmetry_3
_geom_torsion_site_symmetry_4
_geom_torsion_publ_flag
W(1) P(2) C(1) Cl(1) -179.1(1) 1_555 1_555 1_555 1_555 yes
W(1) P(2) C(1) P(1) -7.4(3) 1_555 1_555 1_555 1_555 yes
W(1) P(2) C(7) C(8) -101.2(3) 1_555 1_555 1_555 1_555 yes
W(1) P(2) C(7) C(12) 69.7(3) 1_555 1_555 1_555 1_555 yes
W(1) P(2) C(13) C(14) 36.9(4) 1_555 1_555 1_555 1_555 yes
W(1) P(2) C(13) C(18) -149.1(3) 1_555 1_555 1_555 1_555 yes
Cl(1) C(1) P(1) C(19) 1.7(3) 1_555 1_555 1_555 1_555 yes
Cl(1) C(1) P(2) C(7) 56.6(3) 1_555 1_555 1_555 1_555 yes
Cl(1) C(1) P(2) C(13) -51.0(3) 1_555 1_555 1_555 1_555 yes
P(1) C(1) P(2) C(7) -131.6(2) 1_555 1_555 1_555 1_555 yes
P(1) C(1) P(2) C(13) 120.7(2) 1_555 1_555 1_555 1_555 yes
P(1) C(19) C(20) C(21) -168.6(3) 1_555 1_555 1_555 1_555 yes
P(1) C(19) C(20) C(25) 14.1(5) 1_555 1_555 1_555 1_555 yes
P(1) C(19) C(24) C(23) 167.8(3) 1_555 1_555 1_555 1_555 yes
P(1) C(19) C(24) C(33) -11.8(5) 1_555 1_555 1_555 1_555 yes
P(2) W(1) C(2) O(1) -154(5) 1_555 1_555 1_555 1_555 yes
P(2) W(1) C(3) O(2) 172(7) 1_555 1_555 1_555 1_555 yes
P(2) W(1) C(4) O(3) -175(10) 1_555 1_555 1_555 1_555 yes
P(2) W(1) C(5) O(4) -169(9) 1_555 1_555 1_555 1_555 yes
P(2) W(1) C(6) O(5) 176(31) 1_555 1_555 1_555 1_555 yes
P(2) C(1) P(1) C(19) -169.2(2) 1_555 1_555 1_555 1_555 yes
P(2) C(7) C(8) C(9) 171.2(3) 1_555 1_555 1_555 1_555 yes
P(2) C(7) C(12) C(11) -171.0(3) 1_555 1_555 1_555 1_555 yes
P(2) C(13) C(14) C(15) 176.4(3) 1_555 1_555 1_555 1_555 yes
P(2) C(13) C(18) C(17) -175.6(3) 1_555 1_555 1_555 1_555 yes
O(1) C(2) W(1) C(3) -64(5) 1_555 1_555 1_555 1_555 yes
O(1) C(2) W(1) C(4) 3(8) 1_555 1_555 1_555 1_555 yes
O(1) C(2) W(1) C(5) 112(5) 1_555 1_555 1_555 1_555 yes
O(1) C(2) W(1) C(6) 23(5) 1_555 1_555 1_555 1_555 yes
O(2) C(3) W(1) C(2) 78(7) 1_555 1_555 1_555 1_555 yes
O(2) C(3) W(1) C(4) -98(7) 1_555 1_555 1_555 1_555 yes
O(2) C(3) W(1) C(5) 16(9) 1_555 1_555 1_555 1_555 yes
O(2) C(3) W(1) C(6) -9(7) 1_555 1_555 1_555 1_555 yes
O(3) C(4) W(1) C(2) 26(13) 1_555 1_555 1_555 1_555 yes
O(3) C(4) W(1) C(3) 94(10) 1_555 1_555 1_555 1_555 yes
O(3) C(4) W(1) C(5) -82(10) 1_555 1_555 1_555 1_555 yes
O(3) C(4) W(1) C(6) 6(10) 1_555 1_555 1_555 1_555 yes
O(4) C(5) W(1) C(2) -75(9) 1_555 1_555 1_555 1_555 yes
O(4) C(5) W(1) C(3) -13(11) 1_555 1_555 1_555 1_555 yes
O(4) C(5) W(1) C(4) 102(9) 1_555 1_555 1_555 1_555 yes
O(4) C(5) W(1) C(6) 12(9) 1_555 1_555 1_555 1_555 yes
O(5) C(6) W(1) C(2) 35(33) 1_555 1_555 1_555 1_555 yes
O(5) C(6) W(1) C(3) 124(33) 1_555 1_555 1_555 1_555 yes
O(5) C(6) W(1) C(4) -145(33) 1_555 1_555 1_555 1_555 yes
O(5) C(6) W(1) C(5) -53(33) 1_555 1_555 1_555 1_555 yes
C(1) P(1) C(19) C(20) 92.6(3) 1_555 1_555 1_555 1_555 yes
C(1) P(1) C(19) C(24) -82.3(3) 1_555 1_555 1_555 1_555 yes
C(1) P(2) W(1) C(2) -38.6(2) 1_555 1_555 1_555 1_555 yes
C(1) P(2) W(1) C(3) -127.5(2) 1_555 1_555 1_555 1_555 yes
C(1) P(2) W(1) C(4) 142.4(2) 1_555 1_555 1_555 1_555 yes
C(1) P(2) W(1) C(5) 51.4(2) 1_555 1_555 1_555 1_555 yes
C(1) P(2) W(1) C(6) -178(2) 1_555 1_555 1_555 1_555 yes
C(1) P(2) C(7) C(8) 28.5(4) 1_555 1_555 1_555 1_555 yes
C(1) P(2) C(7) C(12) -160.6(3) 1_555 1_555 1_555 1_555 yes
C(1) P(2) C(13) C(14) -93.0(3) 1_555 1_555 1_555 1_555 yes
C(1) P(2) C(13) C(18) 80.9(4) 1_555 1_555 1_555 1_555 yes
C(2) W(1) P(2) C(7) 82.7(2) 1_555 1_555 1_555 1_555 yes
C(2) W(1) P(2) C(13) -158.5(2) 1_555 1_555 1_555 1_555 yes
C(3) W(1) P(2) C(7) -6.2(2) 1_555 1_555 1_555 1_555 yes
C(3) W(1) P(2) C(13) 112.6(2) 1_555 1_555 1_555 1_555 yes
C(4) W(1) P(2) C(7) -96.4(2) 1_555 1_555 1_555 1_555 yes
C(4) W(1) P(2) C(13) 22.5(2) 1_555 1_555 1_555 1_555 yes
C(5) W(1) P(2) C(7) 172.7(2) 1_555 1_555 1_555 1_555 yes
C(5) W(1) P(2) C(13) -68.5(2) 1_555 1_555 1_555 1_555 yes
C(6) W(1) P(2) C(7) -57(2) 1_555 1_555 1_555 1_555 yes
C(6) W(1) P(2) C(13) 61(2) 1_555 1_555 1_555 1_555 yes
C(7) P(2) C(13) C(14) 159.1(3) 1_555 1_555 1_555 1_555 yes
C(7) P(2) C(13) C(18) -26.9(4) 1_555 1_555 1_555 1_555 yes
C(7) C(8) C(9) C(10) -0.9(6) 1_555 1_555 1_555 1_555 yes
C(7) C(12) C(11) C(10) 0.2(7) 1_555 1_555 1_555 1_555 yes
C(8) C(7) P(2) C(13) 132.8(3) 1_555 1_555 1_555 1_555 yes
C(8) C(7) C(12) C(11) 0.0(6) 1_555 1_555 1_555 1_555 yes
C(8) C(9) C(10) C(11) 1.1(6) 1_555 1_555 1_555 1_555 yes
C(9) C(8) C(7) C(12) 0.3(6) 1_555 1_555 1_555 1_555 yes
C(9) C(10) C(11) C(12) -0.7(7) 1_555 1_555 1_555 1_555 yes
C(12) C(7) P(2) C(13) -56.3(4) 1_555 1_555 1_555 1_555 yes
C(13) C(14) C(15) C(16) -0.6(6) 1_555 1_555 1_555 1_555 yes
C(13) C(18) C(17) C(16) -0.5(6) 1_555 1_555 1_555 1_555 yes
C(14) C(13) C(18) C(17) -1.7(6) 1_555 1_555 1_555 1_555 yes
C(14) C(15) C(16) C(17) -1.5(6) 1_555 1_555 1_555 1_555 yes
C(15) C(14) C(13) C(18) 2.2(6) 1_555 1_555 1_555 1_555 yes
C(15) C(16) C(17) C(18) 2.1(6) 1_555 1_555 1_555 1_555 yes
C(19) C(20) C(21) C(22) -1.1(6) 1_555 1_555 1_555 1_555 yes
C(19) C(20) C(25) C(26) -69.0(5) 1_555 1_555 1_555 1_555 yes
C(19) C(20) C(25) C(27) 54.2(5) 1_555 1_555 1_555 1_555 yes
C(19) C(20) C(25) C(28) 171.0(4) 1_555 1_555 1_555 1_555 yes
C(19) C(24) C(23) C(22) 2.6(6) 1_555 1_555 1_555 1_555 yes
C(19) C(24) C(33) C(34) -140.6(4) 1_555 1_555 1_555 1_555 yes
C(19) C(24) C(33) C(35) 100.6(4) 1_555 1_555 1_555 1_555 yes
C(19) C(24) C(33) C(36) -21.5(5) 1_555 1_555 1_555 1_555 yes
C(20) C(19) C(24) C(23) -7.0(5) 1_555 1_555 1_555 1_555 yes
C(20) C(19) C(24) C(33) 173.3(3) 1_555 1_555 1_555 1_555 yes
C(20) C(21) C(22) C(23) -3.4(6) 1_555 1_555 1_555 1_555 yes
C(20) C(21) C(22) C(29) 179.3(4) 1_555 1_555 1_555 1_555 yes
C(21) C(20) C(19) C(24) 6.4(5) 1_555 1_555 1_555 1_555 yes
C(21) C(20) C(25) C(26) 113.7(4) 1_555 1_555 1_555 1_555 yes
C(21) C(20) C(25) C(27) -123.1(4) 1_555 1_555 1_555 1_555 yes
C(21) C(20) C(25) C(28) -6.3(5) 1_555 1_555 1_555 1_555 yes
C(21) C(22) C(23) C(24) 2.6(6) 1_555 1_555 1_555 1_555 yes
C(21) C(22) C(29) C(30) -62.3(5) 1_555 1_555 1_555 1_555 yes
C(21) C(22) C(29) C(31) 57.5(5) 1_555 1_555 1_555 1_555 yes
C(21) C(22) C(29) C(32) 177.2(4) 1_555 1_555 1_555 1_555 yes
C(22) C(21) C(20) C(25) 176.4(4) 1_555 1_555 1_555 1_555 yes
C(22) C(23) C(24) C(33) -177.8(4) 1_555 1_555 1_555 1_555 yes
C(23) C(22) C(29) C(30) 120.5(5) 1_555 1_555 1_555 1_555 yes
C(23) C(22) C(29) C(31) -119.7(5) 1_555 1_555 1_555 1_555 yes
C(23) C(22) C(29) C(32) 0.0(6) 1_555 1_555 1_555 1_555 yes
C(23) C(24) C(33) C(34) 39.7(5) 1_555 1_555 1_555 1_555 yes
C(23) C(24) C(33) C(35) -79.1(4) 1_555 1_555 1_555 1_555 yes
C(23) C(24) C(33) C(36) 158.8(4) 1_555 1_555 1_555 1_555 yes
C(24) C(19) C(20) C(25) -170.9(3) 1_555 1_555 1_555 1_555 yes
C(24) C(23) C(22) C(29) 179.8(4) 1_555 1_555 1_555 1_555 yes
